data_7033895
loop_
_publ_author_name
'Kumar, Navnita'
'Khullar, Sadhika'
'Mandal, Sanjay K.'

_publ_section_title
;
 Controlling the self-assembly of homochiral coordination architectures of
 Cu(II) by substitution in amino acid based ligands: synthesis, crystal
 structures and physicochemical properties.
;
_journal_issue 12
_journal_name_full 'Dalton transactions (Cambridge, England : 2003)'
_journal_page_first 5672
_journal_page_last 5687
_journal_paper_doi 10.1039/c4dt03643c
_journal_volume 44
_journal_year 2015
_chemical_absolute_configuration rmad
_chemical_formula_moiety 'C16 H22 Cu N2 O7 S2'
_chemical_formula_sum 'C16 H22 Cu N2 O7 S2'
_chemical_formula_weight 482.01
_chemical_name_common '[Cu(HSerthio)2(H2O)]'
_space_group_crystal_system monoclinic
_space_group_IT_number 4
_space_group_name_Hall 'P 2yb'
_space_group_name_H-M_alt 'P 1 21 1'
_symmetry_space_group_name_Hall 'P 2yb'
_symmetry_space_group_name_H-M 'P 1 21 1'
_atom_sites_solution_hydrogens geom
_atom_sites_solution_primary direct
_atom_sites_solution_secondary difmap
_audit_update_record
;
2015-01-19 deposited with the CCDC.
2015-02-03 downloaded from the CCDC.
;
_cell_angle_alpha 90
_cell_angle_beta 94.130(3)
_cell_angle_gamma 90
_cell_formula_units_Z 4
_cell_length_a 10.635(2)
_cell_length_b 7.9884(15)
_cell_length_c 23.468(4)
_cell_measurement_reflns_used 3194
_cell_measurement_temperature 296.(2)
_cell_measurement_theta_max 19.9622
_cell_measurement_theta_min 3.0898
_cell_volume 1988.6(6)
_computing_cell_refinement 'SAINT V8.30C (Bruker AXS Inc., 2013)'
_computing_data_collection 'APEX2 V2011.4-1 (Bruker AXS)'
_computing_data_reduction 'SAINT V8.30C (Bruker AXS Inc., 2013)'
_computing_molecular_graphics 'SHELXTL (Bruker AXS)'
_computing_publication_material 'SHELXTL (Bruker AXS)'
_computing_structure_refinement 'SHELXL-2013 (Sheldrick, 2013)'
_computing_structure_solution 'SHELXS-97 (Sheldrick, 2008)'
_diffrn_ambient_temperature 296.(2)
_diffrn_detector_area_resol_mean 8.3333
_diffrn_measured_fraction_theta_full 0.987
_diffrn_measured_fraction_theta_max 0.987
_diffrn_measurement_device_type 'Bruker Kappa APEX II'
_diffrn_measurement_method 'phi and omega scan'
_diffrn_radiation_monochromator Graphite
_diffrn_radiation_type 'Mo K\a'
_diffrn_radiation_wavelength 0.71073
_diffrn_reflns_av_R_equivalents 0.0768
_diffrn_reflns_limit_h_max 12
_diffrn_reflns_limit_h_min -12
_diffrn_reflns_limit_k_max 9
_diffrn_reflns_limit_k_min -9
_diffrn_reflns_limit_l_max 25
_diffrn_reflns_limit_l_min -27
_diffrn_reflns_number 17388
_diffrn_reflns_theta_full 24.96
_diffrn_reflns_theta_max 24.96
_diffrn_reflns_theta_min 1.92
_diffrn_source 'Sealed tube'
_diffrn_source_type 'Fine Focus'
_exptl_absorpt_coefficient_mu 1.349
_exptl_absorpt_correction_T_max 0.82
_exptl_absorpt_correction_T_min 0.71
_exptl_absorpt_correction_type multi-scan
_exptl_absorpt_process_details 'SADABS V2012/1 (Bruker AXS Inc.)'
_exptl_crystal_colour purple
_exptl_crystal_density_diffrn 1.610
_exptl_crystal_density_method 'not measured'
_exptl_crystal_description rectangular
_exptl_crystal_F_000 996
_exptl_crystal_size_max 0.200
_exptl_crystal_size_mid 0.200
_exptl_crystal_size_min 0.150
_refine_diff_density_max 0.578
_refine_diff_density_min -0.729
_refine_ls_abs_structure_details 'Flack H D (1983), Acta Cryst. A39, 876-881'
_refine_ls_abs_structure_Flack -0.001(13)
_refine_ls_extinction_coef 0.0161(17)
_refine_ls_extinction_method SHELXL
_refine_ls_goodness_of_fit_ref 1.002
_refine_ls_hydrogen_treatment mixed
_refine_ls_matrix_type full
_refine_ls_number_parameters 514
_refine_ls_number_reflns 6862
_refine_ls_number_restraints 18
_refine_ls_restrained_S_all 1.003
_refine_ls_R_factor_all 0.1118
_refine_ls_R_factor_gt 0.0590
_refine_ls_shift/su_max 0.001
_refine_ls_shift/su_mean 0.000
_refine_ls_structure_factor_coef Fsqd
_refine_ls_weighting_details 'calc w=1/[\s^2^(Fo^2^)+(0.0670P)^2^+0.0000P] where P=(Fo^2^+2Fc^2^)/3'
_refine_ls_weighting_scheme calc
_refine_ls_wR_factor_gt 0.1251
_refine_ls_wR_factor_ref 0.1490
_reflns_number_gt 4195
_reflns_number_total 6862
_reflns_threshold_expression 'I > 2\s(I)'
_cod_data_source_file c4dt03643c2.cif
_cod_data_source_block 5
_cod_depositor_comments 'Adding full bibliography for 7033891--7033895.cif.'
_cod_database_code 7033895

loop_
_space_group_symop_operation_xyz
'x, y, z'
'-x, y+1/2, -z'

loop_
_atom_site_type_symbol
_atom_site_label
_atom_site_fract_x
_atom_site_fract_y
_atom_site_fract_z
_atom_site_U_iso_or_equiv
_atom_site_adp_type
_atom_site_calc_flag
_atom_site_refinement_flags_adp
_atom_site_refinement_flags_occupancy
_atom_site_refinement_flags_posn
_atom_site_occupancy
_atom_site_disorder_assembly
_atom_site_disorder_group
Cu Cu1 0.61850(12) 0.45622(17) 0.54912(6) 0.0361(4) Uani d . . . 1.0 . .
Cu Cu2 0.05002(13) 0.04220(19) 0.92338(6) 0.0417(4) Uani d . . D 1.0 . .
S S1A 0.4878(7) 0.8664(11) 0.7142(3) 0.065(3) Uiso d . P D 0.605(16) A 1
C C6A 0.590(3) 0.610(4) 0.7607(9) 0.060(13) Uiso d . P D 0.605(16) A 1
H H6A 0.6376 0.5123 0.7652 0.072 Uiso calc U P R 0.605(16) A 1
C C7A 0.534(3) 0.684(4) 0.8065(13) 0.067(11) Uiso d . P D 0.605(16) A 1
H H7A 0.5423 0.6508 0.8446 0.08 Uiso calc U P R 0.605(16) A 1
C C8A 0.462(3) 0.816(4) 0.7836(8) 0.049(10) Uiso d . P D 0.605(16) A 1
H H8A 0.4049 0.8734 0.8043 0.059 Uiso calc U P R 0.605(16) A 1
S S1B 0.5999(14) 0.5769(19) 0.7675(5) 0.058(5) Uiso d . P D 0.395(16) A 2
C C6B 0.476(4) 0.808(5) 0.721(2) 0.072(17) Uiso d . P D 0.395(16) A 2
H H6B 0.4251 0.857 0.6916 0.086 Uiso calc U P R 0.395(16) A 2
C C7B 0.460(6) 0.848(6) 0.7782(18) 0.08(2) Uiso d . P D 0.395(16) A 2
H H7B 0.4306 0.9461 0.7943 0.094 Uiso calc U P R 0.395(16) A 2
C C8B 0.501(3) 0.699(4) 0.8037(17) 0.045(13) Uiso d . P D 0.395(16) A 2
H H8B 0.4755 0.667 0.8392 0.055 Uiso calc U P R 0.395(16) A 2
S S2 0.9532(4) 0.4283(6) 0.6368(2) 0.0832(14) Uani d . . . 1.0 . .
S S3 0.1496(4) 0.2305(7) 0.80621(18) 0.0824(14) Uani d . . . 1.0 . .
S S4 0.1178(4) -0.2374(7) 0.7998(2) 0.0880(15) Uani d . . . 1.0 . .
N N1 0.7618(8) 0.3405(11) 0.5166(4) 0.033(2) Uani d . . . 1.0 . .
H H1 0.726 0.2767 0.4836 0.039 Uiso calc U . R 1.0 . .
N N2 0.5236(8) 0.5744(11) 0.6078(4) 0.034(2) Uani d . . . 1.0 . .
H H2 0.4792 0.6707 0.59 0.041 Uiso calc U . R 1.0 . .
N N3 0.2091(8) 0.1630(12) 0.9482(4) 0.037(2) Uani d . . . 1.0 . .
H H3 0.194 0.2073 0.986 0.044 Uiso calc U . R 1.0 . .
N N4 -0.1067(9) -0.0779(12) 0.8954(4) 0.045(3) Uani d . . . 1.0 . .
H H4 -0.1373 -0.1231 0.9307 0.054 Uiso calc U . R 1.0 . .
O O1 0.4923(8) 0.4203(10) 0.4648(4) 0.046(2) Uani d . . D 1.0 . .
O O2 0.5408(7) 0.2574(9) 0.5760(3) 0.0380(19) Uani d . . . 1.0 . .
O O3 0.3838(8) 0.1684(10) 0.6264(4) 0.050(2) Uani d . . . 1.0 . .
O O4 0.6969(7) 0.6591(9) 0.5253(3) 0.039(2) Uani d . . . 1.0 . .
O O5 0.8610(7) 0.7611(10) 0.4830(4) 0.048(2) Uani d . . . 1.0 . .
O O6 0.2742(7) 0.5280(11) 0.5549(4) 0.053(2) Uani d . . . 1.0 . .
H H6 0.2286 0.4521 0.5422 0.08 Uiso calc U . R 1.0 . .
O O7 0.7609(8) 0.3983(10) 0.3979(4) 0.052(2) Uani d . . . 1.0 . .
H H7 0.7106 0.4735 0.4032 0.077 Uiso calc U . R 1.0 . .
O O8 -0.0107(8) 0.0439(13) 1.0191(3) 0.056(2) Uani d . . D 1.0 . .
O O9 0.1421(7) -0.1585(10) 0.9410(4) 0.045(2) Uani d . . . 1.0 . .
O O10 0.3276(8) -0.2516(12) 0.9770(4) 0.068(3) Uani d . . . 1.0 . .
O O11 0.3020(11) 0.1063(11) 1.0599(4) 0.067(3) Uani d . . . 1.0 . .
H H11 0.2916 0.0187 1.0772 0.101 Uiso calc U . R 1.0 . .
O O12 -0.0486(8) 0.2432(10) 0.9101(4) 0.047(2) Uani d . . . 1.0 . .
O O13 -0.2397(9) 0.3333(12) 0.8781(4) 0.069(3) Uani d . . . 1.0 . .
O O14 -0.3051(11) -0.0275(14) 0.9639(4) 0.071(3) Uani d . . D 1.0 . .
H H14A -0.2893 0.0614 0.9803 0.107 Uiso calc U . DR 1.0 . .
C C1 0.2953(10) 0.5100(16) 0.6139(6) 0.047(3) Uani d . . . 1.0 . .
H H1C 0.238 0.4266 0.6273 0.057 Uiso calc U . R 1.0 . .
H H1D 0.2782 0.6154 0.6324 0.057 Uiso calc U . R 1.0 . .
C C2 0.4299(9) 0.4573(15) 0.6302(4) 0.033(2) Uani d . . . 1.0 . .
H H2A 0.4422 0.458 0.6719 0.04 Uiso calc U . R 1.0 . .
C C3 0.4508(10) 0.2793(15) 0.6100(5) 0.034(3) Uani d . . . 1.0 . .
C C4 0.6206(11) 0.6350(18) 0.6521(5) 0.047(3) Uani d . . . 1.0 . .
H H4A 0.6652 0.7283 0.6364 0.056 Uiso calc U . R 1.0 . .
H H4B 0.6813 0.5461 0.6602 0.056 Uiso calc U . R 1.0 . .
C C5 0.5706(11) 0.6904(13) 0.7076(5) 0.044(3) Uiso d . . D 1.0 . .
C C9 0.8731(11) 0.4255(17) 0.4326(5) 0.049(3) Uani d . . . 1.0 . .
H H9B 0.9185 0.5182 0.4171 0.059 Uiso calc U . R 1.0 . .
H H9A 0.9259 0.3268 0.4313 0.059 Uiso calc U . R 1.0 . .
C C10 0.8512(10) 0.4632(16) 0.4939(5) 0.038(3) Uani d . . . 1.0 . .
H H10 0.932 0.4537 0.5165 0.046 Uiso calc U . R 1.0 . .
C C11 0.8005(10) 0.6411(16) 0.5012(5) 0.036(3) Uani d . . . 1.0 . .
C C12 0.8279(11) 0.2167(15) 0.5558(5) 0.041(3) Uani d . . . 1.0 . .
H H12A 0.9088 0.1902 0.5413 0.05 Uiso calc U . R 1.0 . .
H H12B 0.7787 0.1143 0.5551 0.05 Uiso calc U . R 1.0 . .
C C13 0.8498(10) 0.2732(15) 0.6163(5) 0.041(3) Uani d . . . 1.0 . .
C C14 0.7874(11) 0.2138(16) 0.6654(5) 0.040(3) Uani d . . . 1.0 . .
H H14 0.7242 0.1332 0.6644 0.048 Uiso calc U . R 1.0 . .
C C15 0.8376(16) 0.297(2) 0.7148(7) 0.072(5) Uani d . . . 1.0 . .
H H15 0.8112 0.2747 0.7509 0.086 Uiso calc U . R 1.0 . .
C C16 0.9235(15) 0.408(2) 0.7061(7) 0.079(5) Uani d . . . 1.0 . .
H H16 0.9646 0.4708 0.7353 0.094 Uiso calc U . R 1.0 . .
C C17 0.3855(11) 0.0782(19) 1.0163(7) 0.063(4) Uani d . . . 1.0 . .
H H17B 0.4417 -0.0139 1.0272 0.076 Uiso calc U . R 1.0 . .
H H17A 0.4365 0.1773 1.0117 0.076 Uiso calc U . R 1.0 . .
C C18 0.3117(10) 0.0369(17) 0.9595(5) 0.044(3) Uani d . . . 1.0 . .
H H18 0.3694 0.0442 0.9289 0.053 Uiso calc U . R 1.0 . .
C C19 0.2564(11) -0.1383(18) 0.9594(6) 0.044(3) Uani d . . . 1.0 . .
C C20 0.2503(12) 0.3131(16) 0.9155(5) 0.049(3) Uani d . . . 1.0 . .
H H20A 0.186 0.3991 0.9163 0.059 Uiso calc U . R 1.0 . .
H H20B 0.3272 0.3575 0.9345 0.059 Uiso calc U . R 1.0 . .
C C21 0.2726(12) 0.2759(15) 0.8557(5) 0.044(3) Uani d . . . 1.0 . .
C C22 0.3846(13) 0.2791(18) 0.8294(7) 0.062(4) Uani d . . . 1.0 . .
H H22 0.4624 0.3029 0.8483 0.075 Uiso calc U . R 1.0 . .
C C23 0.3681(18) 0.243(2) 0.7710(8) 0.084(5) Uani d . . . 1.0 . .
H H23 0.4346 0.2353 0.7475 0.1 Uiso calc U . R 1.0 . .
C C24 0.2485(19) 0.219(2) 0.7523(7) 0.083(5) Uani d . . . 1.0 . .
H H24 0.2218 0.199 0.7143 0.1 Uiso calc U . R 1.0 . .
C C25 -0.3294(11) 0.0018(17) 0.9050(6) 0.057(4) Uani d . . . 1.0 . .
H H25B -0.3882 0.094 0.8992 0.068 Uiso calc U . R 1.0 . .
H H25A -0.3675 -0.0969 0.887 0.068 Uiso calc U . R 1.0 . .
C C26 -0.2052(11) 0.0443(19) 0.8770(5) 0.054(3) Uani d . . . 1.0 . .
H H26 -0.2215 0.0339 0.8355 0.065 Uiso calc U . R 1.0 . .
C C27 -0.1604(14) 0.2212(18) 0.8898(6) 0.050(3) Uani d . . . 1.0 . .
C C28 -0.1026(11) -0.2318(15) 0.8577(5) 0.041(3) Uani d . . . 1.0 . .
H H28B -0.058 -0.3205 0.879 0.049 Uiso calc U . R 1.0 . .
H H28A -0.188 -0.27 0.848 0.049 Uiso calc U . R 1.0 . .
C C29 -0.0388(11) -0.1990(16) 0.8036(5) 0.045(3) Uani d . . . 1.0 . .
C C30 -0.0964(11) -0.1443(14) 0.7496(5) 0.035(3) Uani d . . . 1.0 . .
H H30 -0.181 -0.1185 0.7415 0.042 Uiso calc U . R 1.0 . .
C C31 -0.002(2) -0.137(2) 0.7116(8) 0.090(6) Uani d . . . 1.0 . .
H H31 -0.018 -0.0988 0.6744 0.108 Uiso calc U . R 1.0 . .
C C32 0.1111(18) -0.187(2) 0.7305(7) 0.086(6) Uani d . . . 1.0 . .
H H32 0.1796 -0.1926 0.7081 0.103 Uiso calc U . R 1.0 . .
H H1A 0.425(9) 0.367(19) 0.469(8) 0.103 Uiso d U . D 1.0 . .
H H1B 0.472(14) 0.514(10) 0.450(6) 0.103 Uiso d U . D 1.0 . .
H H8C -0.033(15) -0.050(8) 1.032(3) 0.129 Uiso d U . D 1.0 . .
H H8D 0.039(11) 0.093(16) 1.044(2) 0.129 Uiso d U . D 1.0 . .

loop_
_atom_site_aniso_label
_atom_site_aniso_U_11
_atom_site_aniso_U_22
_atom_site_aniso_U_33
_atom_site_aniso_U_12
_atom_site_aniso_U_13
_atom_site_aniso_U_23
Cu1 0.0311(8) 0.0332(8) 0.0445(9) -0.0016(7) 0.0064(6) 0.0009(8)
Cu2 0.0377(8) 0.0419(9) 0.0454(9) 0.0022(7) 0.0020(7) 0.0005(8)
S2 0.063(3) 0.097(4) 0.087(3) -0.008(3) -0.013(2) -0.014(3)
S3 0.086(3) 0.111(4) 0.049(2) -0.016(3) -0.004(2) 0.005(2)
S4 0.069(3) 0.106(4) 0.091(4) 0.007(3) 0.016(2) -0.016(3)
N1 0.025(5) 0.033(5) 0.039(6) -0.007(4) -0.002(4) 0.005(5)
N2 0.043(6) 0.030(6) 0.029(5) -0.009(4) -0.007(4) 0.002(4)
N3 0.040(6) 0.038(6) 0.033(6) 0.009(5) 0.004(5) -0.009(5)
N4 0.055(6) 0.042(7) 0.038(6) 0.007(5) 0.004(5) -0.002(5)
O1 0.041(5) 0.041(6) 0.056(6) 0.000(4) -0.001(4) 0.010(4)
O2 0.043(5) 0.036(5) 0.036(5) 0.000(4) 0.009(4) -0.001(4)
O3 0.066(6) 0.032(5) 0.054(6) -0.015(5) 0.014(5) 0.006(4)
O4 0.029(4) 0.038(5) 0.051(5) -0.004(4) 0.012(4) 0.003(4)
O5 0.033(5) 0.042(5) 0.069(6) -0.003(4) 0.005(4) 0.004(5)
O6 0.046(5) 0.043(5) 0.069(6) -0.008(4) -0.011(4) 0.003(5)
O7 0.072(6) 0.043(6) 0.039(5) 0.009(5) 0.000(5) 0.001(4)
O8 0.057(6) 0.061(6) 0.049(5) 0.003(5) 0.006(4) -0.004(5)
O9 0.039(5) 0.040(5) 0.055(6) 0.000(4) -0.007(4) 0.000(4)
O10 0.053(6) 0.054(6) 0.095(8) 0.006(5) -0.001(5) 0.008(6)
O11 0.102(8) 0.052(6) 0.046(6) -0.019(6) -0.006(6) 0.007(5)
O12 0.043(5) 0.041(5) 0.058(6) -0.005(4) 0.004(4) 0.007(5)
O13 0.067(6) 0.055(6) 0.085(8) 0.026(6) 0.005(5) -0.005(6)
O14 0.081(7) 0.059(7) 0.076(7) -0.008(6) 0.025(6) -0.008(6)
C1 0.038(7) 0.038(8) 0.066(9) 0.001(6) 0.005(6) 0.003(7)
C2 0.037(6) 0.033(6) 0.029(6) -0.002(6) 0.005(5) -0.001(6)
C3 0.032(7) 0.034(7) 0.036(7) -0.002(6) 0.000(6) 0.004(6)
C4 0.039(7) 0.059(9) 0.042(8) 0.003(7) 0.005(6) -0.009(7)
C9 0.040(7) 0.056(9) 0.053(8) 0.001(6) 0.018(6) -0.007(7)
C10 0.032(6) 0.041(7) 0.041(7) 0.004(7) 0.003(5) 0.002(7)
C11 0.022(6) 0.040(7) 0.047(8) -0.007(6) 0.005(6) -0.001(6)
C12 0.038(7) 0.033(7) 0.053(8) 0.004(6) 0.004(6) 0.004(6)
C13 0.033(7) 0.040(7) 0.047(8) 0.006(6) -0.013(6) -0.006(6)
C14 0.047(7) 0.046(7) 0.024(7) 0.001(6) -0.017(6) 0.010(6)
C15 0.086(12) 0.078(12) 0.050(10) 0.016(10) 0.003(9) 0.018(9)
C16 0.077(11) 0.093(15) 0.060(11) 0.024(10) -0.033(9) -0.013(9)
C17 0.034(7) 0.065(11) 0.091(11) -0.005(7) 0.004(8) 0.014(9)
C18 0.027(6) 0.044(7) 0.063(9) -0.002(7) 0.010(6) 0.008(8)
C19 0.031(7) 0.053(9) 0.050(9) 0.011(7) 0.012(6) 0.000(7)
C20 0.052(8) 0.042(8) 0.055(9) -0.009(7) 0.010(7) 0.012(7)
C21 0.057(8) 0.033(7) 0.043(8) -0.003(6) 0.009(6) 0.014(6)
C22 0.061(10) 0.056(9) 0.073(11) 0.004(8) 0.027(8) 0.009(8)
C23 0.096(14) 0.077(12) 0.085(14) -0.006(11) 0.057(11) 0.005(10)
C24 0.140(17) 0.075(12) 0.039(9) -0.020(12) 0.037(10) 0.002(8)
C25 0.037(7) 0.047(10) 0.084(11) -0.007(6) -0.007(7) -0.018(7)
C26 0.053(8) 0.061(9) 0.044(8) 0.008(8) -0.013(6) -0.015(8)
C27 0.055(9) 0.048(9) 0.047(8) 0.010(8) 0.012(7) -0.004(7)
C28 0.045(7) 0.039(7) 0.039(7) 0.003(6) 0.000(6) -0.009(6)
C29 0.045(7) 0.046(8) 0.044(8) -0.003(6) 0.010(6) -0.013(6)
C30 0.048(7) 0.037(7) 0.020(6) 0.003(6) 0.004(5) -0.003(5)
C31 0.144(18) 0.068(11) 0.060(12) -0.022(13) 0.016(12) -0.003(9)
C32 0.089(13) 0.114(16) 0.062(12) -0.014(12) 0.046(10) -0.018(11)

loop_
_atom_type_symbol
_atom_type_description
_atom_type_scat_dispersion_real
_atom_type_scat_dispersion_imag
_atom_type_scat_source
C C 0.0033 0.0016 'International Tables Vol C Tables 4.2.6.8 and 6.1.1.4'
H H 0.0000 0.0000 'International Tables Vol C Tables 4.2.6.8 and 6.1.1.4'
N N 0.0061 0.0033 'International Tables Vol C Tables 4.2.6.8 and 6.1.1.4'
O O 0.0106 0.0060 'International Tables Vol C Tables 4.2.6.8 and 6.1.1.4'
S S 0.1246 0.1234 'International Tables Vol C Tables 4.2.6.8 and 6.1.1.4'
Cu Cu 0.3201 1.2651 'International Tables Vol C Tables 4.2.6.8 and 6.1.1.4'

loop_
_geom_angle_atom_site_label_1
_geom_angle_atom_site_label_2
_geom_angle_atom_site_label_3
_geom_angle
O2 Cu1 O4 177.7(4)
O2 Cu1 N1 95.8(3)
O4 Cu1 N1 85.4(3)
O2 Cu1 N2 85.1(3)
O4 Cu1 N2 93.1(3)
N1 Cu1 N2 157.7(3)
O2 Cu1 O1 86.6(3)
O4 Cu1 O1 95.3(3)
N1 Cu1 O1 91.6(3)
N2 Cu1 O1 110.8(3)
O9 Cu2 O12 176.3(4)
O9 Cu2 N4 94.1(4)
O12 Cu2 N4 85.1(4)
O9 Cu2 N3 86.1(4)
O12 Cu2 N3 94.8(4)
N4 Cu2 N3 177.7(4)
O9 Cu2 O8 88.3(4)
O12 Cu2 O8 88.1(3)
N4 Cu2 O8 92.1(4)
N3 Cu2 O8 90.2(3)
C5 S1A C8A 90.6(11)
C7A C6A C5 116.(3)
C7A C6A H6A 121.8
C5 C6A H6A 121.8
C8A C7A C6A 106.(3)
C8A C7A H7A 127.0
C6A C7A H7A 127.0
C7A C8A S1A 115.(2)
C7A C8A H8A 122.3
S1A C8A H8A 122.3
C5 S1B C8B 91.4(17)
C7B C6B C5 120.(4)
C7B C6B H6B 120.1
C5 C6B H6B 120.1
C8B C7B C6B 99.(4)
C8B C7B H7B 130.5
C6B C7B H7B 130.5
C7B C8B S1B 118.(3)
C7B C8B H8B 121.2
S1B C8B H8B 121.2
C16 S2 C13 92.4(8)
C24 S3 C21 91.9(8)
C32 S4 C29 92.0(8)
C10 N1 C12 111.8(8)
C10 N1 Cu1 111.0(7)
C12 N1 Cu1 114.4(7)
C10 N1 H1 106.3
C12 N1 H1 106.3
Cu1 N1 H1 106.3
C2 N2 C4 113.9(9)
C2 N2 Cu1 109.2(6)
C4 N2 Cu1 106.0(6)
C2 N2 H2 109.2
C4 N2 H2 109.2
Cu1 N2 H2 109.2
C18 N3 C20 113.1(9)
C18 N3 Cu2 108.5(7)
C20 N3 Cu2 120.5(7)
C18 N3 H3 104.3
C20 N3 H3 104.3
Cu2 N3 H3 104.3
C26 N4 C28 114.6(9)
C26 N4 Cu2 109.7(8)
C28 N4 Cu2 121.6(7)
C26 N4 H4 102.7
C28 N4 H4 102.7
Cu2 N4 H4 102.7
Cu1 O1 H1A 113.(10)
Cu1 O1 H1B 111.(10)
H1A O1 H1B 107.(10)
C3 O2 Cu1 116.4(7)
C11 O4 Cu1 116.0(8)
C1 O6 H6 109.5
C9 O7 H7 109.5
Cu2 O8 H8C 116.(7)
Cu2 O8 H8D 117.(7)
H8C O8 H8D 109.(4)
C19 O9 Cu2 115.5(8)
C17 O11 H11 109.5
C27 O12 Cu2 115.6(9)
C25 O14 H14A 109.5
O6 C1 C2 111.1(10)
O6 C1 H1C 109.4
C2 C1 H1C 109.4
O6 C1 H1D 109.4
C2 C1 H1D 109.4
H1C C1 H1D 108.0
N2 C2 C1 112.4(9)
N2 C2 C3 111.2(8)
C1 C2 C3 109.7(9)
N2 C2 H2A 107.8
C1 C2 H2A 107.8
C3 C2 H2A 107.8
O3 C3 O2 124.8(11)
O3 C3 C2 118.7(10)
O2 C3 C2 116.5(10)
N2 C4 C5 115.4(9)
N2 C4 H4A 108.4
C5 C4 H4A 108.4
N2 C4 H4B 108.4
C5 C4 H4B 108.4
H4A C4 H4B 107.5
C6A C5 C4 126.4(15)
C6B C5 C4 133.(2)
C6A C5 S1A 110.3(15)
C4 C5 S1A 123.2(9)
C6B C5 S1B 105.(2)
C4 C5 S1B 120.5(9)
O7 C9 C10 113.6(9)
O7 C9 H9B 108.9
C10 C9 H9B 108.9
O7 C9 H9A 108.9
C10 C9 H9A 108.9
H9B C9 H9A 107.7
N1 C10 C9 110.9(10)
N1 C10 C11 109.4(8)
C9 C10 C11 111.8(10)
N1 C10 H10 108.2
C9 C10 H10 108.2
C11 C10 H10 108.2
O5 C11 O4 123.1(11)
O5 C11 C10 118.7(9)
O4 C11 C10 118.2(10)
N1 C12 C13 114.9(10)
N1 C12 H12A 108.6
C13 C12 H12A 108.6
N1 C12 H12B 108.6
C13 C12 H12B 108.6
H12A C12 H12B 107.5
C14 C13 C12 127.4(10)
C14 C13 S2 109.7(9)
C12 C13 S2 122.8(9)
C15 C14 C13 109.3(12)
C15 C14 H14 125.3
C13 C14 H14 125.3
C16 C15 C14 115.0(15)
C16 C15 H15 122.5
C14 C15 H15 122.5
C15 C16 S2 113.4(13)
C15 C16 H16 123.3
S2 C16 H16 123.3
O11 C17 C18 110.7(10)
O11 C17 H17B 109.5
C18 C17 H17B 109.5
O11 C17 H17A 109.5
C18 C17 H17A 109.5
H17B C17 H17A 108.1
N3 C18 C19 110.1(9)
N3 C18 C17 109.3(11)
C19 C18 C17 111.9(11)
N3 C18 H18 108.5
C19 C18 H18 108.5
C17 C18 H18 108.5
O10 C19 O9 124.8(13)
O10 C19 C18 116.7(11)
O9 C19 C18 118.6(11)
C21 C20 N3 113.4(10)
C21 C20 H20A 108.9
N3 C20 H20A 108.9
C21 C20 H20B 108.9
N3 C20 H20B 108.9
H20A C20 H20B 107.7
C22 C21 C20 128.8(13)
C22 C21 S3 109.8(11)
C20 C21 S3 121.3(9)
C21 C22 C23 112.5(14)
C21 C22 H22 123.7
C23 C22 H22 123.7
C24 C23 C22 113.7(14)
C24 C23 H23 123.1
C22 C23 H23 123.1
C23 C24 S3 112.0(13)
C23 C24 H24 124.0
S3 C24 H24 124.0
O14 C25 C26 110.5(10)
O14 C25 H25B 109.5
C26 C25 H25B 109.5
O14 C25 H25A 109.5
C26 C25 H25A 109.5
H25B C25 H25A 108.1
N4 C26 C27 110.7(10)
N4 C26 C25 109.8(11)
C27 C26 C25 112.6(11)
N4 C26 H26 107.8
C27 C26 H26 107.8
C25 C26 H26 107.8
O13 C27 O12 126.0(13)
O13 C27 C26 115.3(12)
O12 C27 C26 118.6(12)
C29 C28 N4 112.6(10)
C29 C28 H28B 109.1
N4 C28 H28B 109.1
C29 C28 H28A 109.1
N4 C28 H28A 109.1
H28B C28 H28A 107.8
C30 C29 C28 127.5(10)
C30 C29 S4 111.4(9)
C28 C29 S4 121.0(9)
C31 C30 C29 107.2(13)
C31 C30 H30 126.4
C29 C30 H30 126.4
C32 C31 C30 117.2(16)
C32 C31 H31 121.4
C30 C31 H31 121.4
C31 C32 S4 112.1(13)
C31 C32 H32 123.9
S4 C32 H32 123.9

loop_
_geom_bond_atom_site_label_1
_geom_bond_atom_site_label_2
_geom_bond_distance
Cu1 O2 1.917(8)
Cu1 O4 1.924(7)
Cu1 N1 1.982(9)
Cu1 N2 2.001(9)
Cu1 O1 2.327(9)
Cu2 O9 1.909(8)
Cu2 O12 1.931(8)
Cu2 N4 1.993(10)
Cu2 N3 1.998(9)
Cu2 O8 2.382(9)
S1A C5 1.672(10)
S1A C8A 1.716(13)
C6A C7A 1.397(14)
C6A C5 1.406(14)
C6A H6A 0.93
C7A C8A 1.386(14)
C7A H7A 0.93
C8A H8A 0.93
S1B C5 1.684(12)
S1B C8B 1.705(14)
C6B C7B 1.410(14)
C6B C5 1.424(14)
C6B H6B 0.93
C7B C8B 1.391(14)
C7B H7B 0.93
C8B H8B 0.93
S2 C16 1.688(17)
S2 C13 1.702(12)
S3 C24 1.704(16)
S3 C21 1.724(13)
S4 C32 1.672(18)
S4 C29 1.702(12)
N1 C10 1.490(14)
N1 C12 1.492(14)
N1 H1 0.98
N2 C2 1.489(13)
N2 C4 1.492(14)
N2 H2 0.98
N3 C18 1.495(14)
N3 C20 1.505(15)
N3 H3 0.98
N4 C26 1.473(15)
N4 C28 1.516(14)
N4 H4 0.98
O1 H1A 0.850(15)
O1 H1B 0.851(15)
O2 C3 1.302(13)
O3 C3 1.217(13)
O4 C11 1.283(12)
O5 C11 1.246(13)
O6 C1 1.394(14)
O6 H6 0.82
O7 C9 1.412(13)
O7 H7 0.82
O8 H8C 0.850(15)
O8 H8D 0.848(15)
O9 C19 1.271(14)
O10 C19 1.231(15)
O11 C17 1.421(15)
O11 H11 0.82
O12 C27 1.260(15)
O13 C27 1.247(15)
O14 C25 1.408(15)
O14 H14A 0.82
C1 C2 1.515(14)
C1 H1C 0.97
C1 H1D 0.97
C2 C3 1.520(16)
C2 H2A 0.98
C4 C5 1.508(15)
C4 H4A 0.97
C4 H4B 0.97
C9 C10 1.504(15)
C9 H9B 0.97
C9 H9A 0.97
C10 C11 1.534(17)
C10 H10 0.98
C12 C13 1.492(16)
C12 H12A 0.97
C12 H12B 0.97
C13 C14 1.449(16)
C14 C15 1.41(2)
C14 H14 0.93
C15 C16 1.30(2)
C15 H15 0.93
C16 H16 0.93
C17 C18 1.533(18)
C17 H17B 0.97
C17 H17A 0.97
C18 C19 1.518(18)
C18 H18 0.98
C20 C21 1.471(17)
C20 H20A 0.97
C20 H20B 0.97
C21 C22 1.382(17)
C22 C23 1.40(2)
C22 H22 0.93
C23 C24 1.33(2)
C23 H23 0.93
C24 H24 0.93
C25 C26 1.554(17)
C25 H25B 0.97
C25 H25A 0.97
C26 C27 1.515(19)
C26 H26 0.98
C28 C29 1.506(15)
C28 H28B 0.97
C28 H28A 0.97
C29 C30 1.435(16)
C30 C31 1.39(2)
C30 H30 0.93
C31 C32 1.31(2)
C31 H31 0.93
C32 H32 0.93
